data_7110616
loop_
_publ_author_name
'Thalladi, Venkat R.'
'Boese, Roland'
'Brasselet, Sophie'
'Ledoux, Isabelle'
'Zyss, Joseph'
'Jetti, Ram K. R.'
'Desiraju, Gautam R.'

_publ_section_title
;
 Steering non-centrosymmetry into the third dimension: crystal engineering
 of an octupolar nonlinear optical crystal
;
_journal_issue 17
_journal_name_full 'Chemical Communications'
_journal_page_first 1639
_journal_paper_doi 10.1039/a904490f
_journal_year 1999
_chemical_formula_moiety 'C24 H21 N3 O3'
_chemical_formula_sum 'C24 H21 N3 O3'
_chemical_formula_weight 399.44
_chemical_name_systematic
; 
 2,4,6-tris-(4-methylphenoxy)-1,3,5-triazine 
;
_space_group_IT_number 161
_symmetry_cell_setting rhombohedral
_symmetry_space_group_name_Hall 'R 3 -2"c'
_symmetry_space_group_name_H-M 'R 3 c :H'
_atom_sites_solution_hydrogens geom
_atom_sites_solution_primary direct
_atom_sites_solution_secondary difmap
_audit_creation_method SHELXL-97
_cell_angle_alpha 90.00
_cell_angle_beta 90.00
_cell_angle_gamma 120.00
_cell_formula_units_Z 6
_cell_length_a 23.576(3)
_cell_length_b 23.576(3)
_cell_length_c 6.5913(8)
_cell_measurement_reflns_used 2710
_cell_measurement_temperature 223(2)
_cell_measurement_theta_max 28.24
_cell_measurement_theta_min 2.99
_cell_volume 3172.8(7)
_computing_cell_refinement 'Siemens SAINT program Vers.4.050'
_computing_data_collection 'Siemens SMART CCD area detector system'
_computing_data_reduction 'Siemens SAINT program Vers.4.050'
_computing_molecular_graphics 'Siemens SHELXL-97 UNIX VERSION Release 97-1'
_computing_publication_material 'Siemens SHELXL-97 UNIX VERSION Release 97-1'
_computing_structure_refinement 'Siemens SHELXL-97 UNIX VERSION Release 97-1'
_computing_structure_solution 'Siemens SHELXTL Vers.5.03, SGI-Version'
_diffrn_ambient_temperature 223(2)
_diffrn_detector_area_resol_mean 512
_diffrn_measured_fraction_theta_full 0.266
_diffrn_measured_fraction_theta_max 0.266
_diffrn_measurement_device_type 'Siemens SMART CCD area detector system'
_diffrn_measurement_method
;
 Fullsphere data collection 
 in omega at 0.3 deg scan width, 120 frames, phi=0 deg 
 in phi at 0.3 deg scan width 
 four runs with 600 frames, omega = 135,143,156,169 (deg) 
;
_diffrn_radiation_monochromator graphite
_diffrn_radiation_source 'fine-focus sealed tube'
_diffrn_radiation_type MoK\a
_diffrn_radiation_wavelength 0.71073
_diffrn_reflns_av_R_equivalents 0.1420
_diffrn_reflns_av_sigmaI/netI 0.0448
_diffrn_reflns_limit_h_max 27
_diffrn_reflns_limit_h_min -27
_diffrn_reflns_limit_k_max 27
_diffrn_reflns_limit_k_min -27
_diffrn_reflns_limit_l_max 8
_diffrn_reflns_limit_l_min -1
_diffrn_reflns_number 8988
_diffrn_reflns_theta_full 28.24
_diffrn_reflns_theta_max 28.24
_diffrn_reflns_theta_min 2.99
_exptl_absorpt_coefficient_mu 0.084
_exptl_absorpt_correction_T_max 1.000
_exptl_absorpt_correction_T_min 0.349
_exptl_absorpt_correction_type 'empirical on equivalent reflections'
_exptl_crystal_colour colorless
_exptl_crystal_density_diffrn 1.254
_exptl_crystal_density_meas ?
_exptl_crystal_density_method 'not measured'
_exptl_crystal_description needle
_exptl_crystal_F_000 1260
_exptl_crystal_size_max 0.30
_exptl_crystal_size_mid 0.22
_exptl_crystal_size_min 0.20
_refine_diff_density_max 0.280
_refine_diff_density_min -0.238
_refine_diff_density_rms 0.071
_refine_ls_abs_structure_details 'Flack H D (1983), Acta Cryst. A39, 876-881'
_refine_ls_abs_structure_Flack -2(2)
_refine_ls_extinction_method none
_refine_ls_goodness_of_fit_ref 1.137
_refine_ls_hydrogen_treatment mixed
_refine_ls_matrix_type full
_refine_ls_number_parameters 91
_refine_ls_number_reflns 750
_refine_ls_number_restraints 1
_refine_ls_restrained_S_all 1.136
_refine_ls_R_factor_all 0.0615
_refine_ls_R_factor_gt 0.0584
_refine_ls_shift/su_max 0.000
_refine_ls_shift/su_mean 0.000
_refine_ls_structure_factor_coef Fsqd
_refine_ls_weighting_details 'w=1/[\s^2^(Fo^2^)+(0.0943P)^2^+0.0000P] where P=(Fo^2^+2Fc^2^)/3'
_refine_ls_weighting_scheme calc
_refine_ls_wR_factor_gt 0.1274
_refine_ls_wR_factor_ref 0.1321
_reflns_number_gt 691
_reflns_number_total 750
_reflns_threshold_expression >2sigma(I)
_cod_data_source_file 904490fsup1.cif
_cod_data_source_block 1g
_cod_depositor_comments
;
The following automatic conversions were performed:

'_exptl_crystal_density_meas' value 'none' was changed to '?' - the
value is perceived as not measured.

Automatic conversion script
Id: cif_fix_values 3008 2015-01-20 13:52:24Z robertas 

The following automatic conversions were performed:

'_refine_ls_weighting_scheme' value 'calc
w=1/[\s^2^(Fo^2^)+(0.0943P)^2^+0.0000P] where P=(Fo^2^+2Fc^2^)/3' was
changed to 'calc'. New tag '_refine_ls_weighting_details' was
created. The value of the new tag was set to
'w=1/[\s^2^(Fo^2^)+(0.0943P)^2^+0.0000P] where P=(Fo^2^+2Fc^2^)/3'.

Automatic conversion script
Id: cif_fix_values 3143 2015-03-26 13:38:13Z robertas 
;
_cod_original_cell_volume 3172.9(7)
_cod_original_sg_symbol_H-M R3c
_cod_database_code 7110616

loop_
_symmetry_equiv_pos_as_xyz
'x, y, z'
'-y, x-y, z'
'-x+y, -x, z'
'-y, -x, z+1/2'
'-x+y, y, z+1/2'
'x, x-y, z+1/2'
'x+2/3, y+1/3, z+1/3'
'-y+2/3, x-y+1/3, z+1/3'
'-x+y+2/3, -x+1/3, z+1/3'
'-y+2/3, -x+1/3, z+5/6'
'-x+y+2/3, y+1/3, z+5/6'
'x+2/3, x-y+1/3, z+5/6'
'x+1/3, y+2/3, z+2/3'
'-y+1/3, x-y+2/3, z+2/3'
'-x+y+1/3, -x+2/3, z+2/3'
'-y+1/3, -x+2/3, z+7/6'
'-x+y+1/3, y+2/3, z+7/6'
'x+1/3, x-y+2/3, z+7/6'

loop_
_atom_site_label
_atom_site_type_symbol
_atom_site_fract_x
_atom_site_fract_y
_atom_site_fract_z
_atom_site_U_iso_or_equiv
_atom_site_adp_type
_atom_site_occupancy
_atom_site_calc_flag
_atom_site_refinement_flags
O1 O 0.79275(9) 0.37727(10) 0.0119(3) 0.0502(6) Uani 1 d .
N1 N 0.68822(10) 0.28896(11) 0.0169(3) 0.0395(6) Uani 1 d .
C1 C 0.72808(12) 0.35269(12) 0.0173(3) 0.0368(6) Uani 1 d .
C2 C 0.81889(13) 0.33498(14) 0.0074(4) 0.0458(7) Uani 1 d .
C3 C 0.81423(15) 0.29754(16) 0.1727(5) 0.0519(8) Uani 1 d .
H3 H 0.7900 0.2968 0.2906 0.062 Uiso 1 d R
C4 C 0.84473(17) 0.26067(16) 0.1653(5) 0.0568(7) Uani 1 d .
H4 H 0.8415 0.2343 0.2805 0.068 Uiso 1 d R
C5 C 0.88000(17) 0.26027(18) -0.0053(5) 0.0601(8) Uani 1 d .
C6 C 0.88401(17) 0.29988(19) -0.1680(4) 0.0634(9) Uani 1 d .
H6 H 0.9089 0.3017 -0.2856 0.076 Uiso 1 d R
C7 C 0.85348(17) 0.33653(17) -0.1637(4) 0.0559(8) Uani 1 d .
H7 H 0.8558 0.3627 -0.2786 0.067 Uiso 1 d R
C8 C 0.9116(2) 0.2187(3) -0.0136(8) 0.0901(13) Uani 1 d .
H8A H 0.8808 0.1750 0.0297 0.135 Uiso 1 d R
H8B H 0.9491 0.2369 0.0743 0.135 Uiso 1 d R
H8C H 0.9252 0.2176 -0.1502 0.135 Uiso 1 d R

loop_
_atom_site_aniso_label
_atom_site_aniso_U_11
_atom_site_aniso_U_22
_atom_site_aniso_U_33
_atom_site_aniso_U_23
_atom_site_aniso_U_13
_atom_site_aniso_U_12
O1 0.0339(12) 0.0397(13) 0.0776(11) -0.0021(8) 0.0044(8) 0.0188(10)
N1 0.0390(14) 0.0358(14) 0.0451(9) -0.0029(7) -0.0023(7) 0.0198(11)
C1 0.0344(13) 0.0372(16) 0.0396(10) -0.0021(7) 0.0001(7) 0.0185(12)
C2 0.0300(15) 0.0424(17) 0.0647(13) -0.0076(10) -0.0008(9) 0.0179(13)
C3 0.0365(17) 0.049(2) 0.0689(14) 0.0005(11) 0.0067(10) 0.0204(14)
C4 0.0417(18) 0.055(2) 0.0760(16) 0.0034(12) 0.0014(11) 0.0256(16)
C5 0.0459(19) 0.059(2) 0.0833(18) -0.0095(15) -0.0019(13) 0.0317(18)
C6 0.055(2) 0.078(3) 0.0698(17) -0.0053(15) 0.0077(13) 0.0423(18)
C7 0.051(2) 0.061(2) 0.0616(12) -0.0029(12) 0.0032(12) 0.0327(17)
C8 0.087(3) 0.109(4) 0.110(3) 0.000(2) 0.006(2) 0.076(3)

loop_
_atom_type_symbol
_atom_type_description
_atom_type_scat_dispersion_real
_atom_type_scat_dispersion_imag
_atom_type_scat_source
C C 0.0033 0.0016 'International Tables Vol C Tables 4.2.6.8 and 6.1.1.4'
H H 0.0000 0.0000 'International Tables Vol C Tables 4.2.6.8 and 6.1.1.4'
N N 0.0061 0.0033 'International Tables Vol C Tables 4.2.6.8 and 6.1.1.4'
O O 0.0106 0.0060 'International Tables Vol C Tables 4.2.6.8 and 6.1.1.4'

loop_
_geom_angle_atom_site_label_1
_geom_angle_atom_site_label_2
_geom_angle_atom_site_label_3
_geom_angle
_geom_angle_site_symmetry_3
C1 O1 C2 120.1(2) .
C1 N1 C1 113.2(3) 3_665
N1 C1 O1 120.3(2) .
N1 C1 N1 126.8(3) 2_655
O1 C1 N1 112.9(2) 2_655
C3 C2 C7 121.5(3) .
C3 C2 O1 121.1(2) .
C7 C2 O1 117.3(3) .
C2 C3 C4 118.6(3) .
C3 C4 C5 122.1(3) .
C6 C5 C4 117.0(3) .
C6 C5 C8 121.3(3) .
C4 C5 C8 121.6(4) .
C7 C6 C5 121.6(3) .
C6 C7 C2 119.2(3) .

loop_
_geom_bond_atom_site_label_1
_geom_bond_atom_site_label_2
_geom_bond_distance
_geom_bond_site_symmetry_2
O1 C1 1.333(3) .
O1 C2 1.411(4) .
N1 C1 1.315(3) .
N1 C1 1.344(4) 3_665
C1 N1 1.345(4) 2_655
C2 C3 1.371(4) .
C2 C7 1.382(4) .
C3 C4 1.378(5) .
C4 C5 1.401(5) .
C5 C6 1.394(5) .
C5 C8 1.500(6) .
C6 C7 1.374(5) .
